data_1100701
_chemical_formula_sum 'C24 H24 Ag2 N6 O6 S2'
_chemical_formula_weight 772.35
_space_group_IT_number 14
_symmetry_cell_setting monoclinic
_symmetry_space_group_name_Hall '-P 2ybc'
_symmetry_space_group_name_H-M 'P 1 21/c 1'
_atom_sites_solution_hydrogens geom
_atom_sites_solution_primary direct
_atom_sites_solution_secondary difmap
_cell_angle_alpha 90.000(5)
_cell_angle_beta 108.144(5)
_cell_angle_gamma 90.000(5)
_cell_formula_units_Z 4
_cell_length_a 13.277(5)
_cell_length_b 15.822(5)
_cell_length_c 14.031(5)
_cell_measurement_reflns_used 5731
_cell_measurement_temperature 293(2)
_cell_measurement_theta_max 26.35
_cell_measurement_theta_min 2.06
_cell_volume 2800.9(17)
_diffrn_ambient_temperature 293(2)
_diffrn_detector_area_resol_mean ?
_diffrn_measured_fraction_theta_full 0.969
_diffrn_measured_fraction_theta_max 0.969
_diffrn_measurement_device_type 'CCD area detector'
_diffrn_measurement_method 'phi and omega scans'
_diffrn_radiation_monochromator graphite
_diffrn_radiation_source 'fine-focus sealed tube'
_diffrn_radiation_type MoK\a
_diffrn_radiation_wavelength 0.71069
_diffrn_reflns_av_R_equivalents 0.1632
_diffrn_reflns_av_sigmaI/netI 0.4216
_diffrn_reflns_limit_h_max 16
_diffrn_reflns_limit_h_min -12
_diffrn_reflns_limit_k_max 19
_diffrn_reflns_limit_k_min -19
_diffrn_reflns_limit_l_max 7
_diffrn_reflns_limit_l_min -17
_diffrn_reflns_number 20290
_diffrn_reflns_theta_full 26.35
_diffrn_reflns_theta_max 26.35
_diffrn_reflns_theta_min 2.06
_diffrn_standards_decay_% ?
_diffrn_standards_interval_count ?
_diffrn_standards_interval_time ?
_diffrn_standards_number ?
_exptl_absorpt_coefficient_mu 1.598
_exptl_absorpt_correction_T_max 0.8523
_exptl_absorpt_correction_T_min 0.7366
_exptl_absorpt_correction_type multi-scan
_exptl_absorpt_process_details 'SADABS (Sheldrick 1996)'
_exptl_crystal_colour colourless
_exptl_crystal_density_diffrn 1.832
_exptl_crystal_density_meas ?
_exptl_crystal_density_method 'not measured'
_exptl_crystal_description plate
_exptl_crystal_F_000 1536
_exptl_crystal_size_max 0.46
_exptl_crystal_size_mid 0.24
_exptl_crystal_size_min 0.10
_refine_diff_density_max 9.069
_refine_diff_density_min -3.616
_refine_diff_density_rms 0.876
_refine_ls_extinction_coef ?
_refine_ls_extinction_method none
_refine_ls_goodness_of_fit_ref 1.291
_refine_ls_hydrogen_treatment mixed
_refine_ls_matrix_type full
_refine_ls_number_parameters 363
_refine_ls_number_reflns 5731
_refine_ls_number_restraints 216
_refine_ls_restrained_S_all 1.269
_refine_ls_R_factor_all 0.3282
_refine_ls_R_factor_gt 0.1869
_refine_ls_shift/su_max 0.000
_refine_ls_shift/su_mean 0.000
_refine_ls_structure_factor_coef Fsqd
_refine_ls_weighting_details 'calc w=1/[\s^2^(Fo^2^)+(0.2000P)^2^+0.0000P] where P=(Fo^2^+2Fc^2^)/3'
_refine_ls_weighting_scheme calc
_refine_ls_wR_factor_gt 0.5071
_refine_ls_wR_factor_ref 0.5275
_reflns_number_gt 1631
_reflns_number_total 5731
_reflns_threshold_expression &gt;2sigma(I)
_cod_depositor_comments
;
The following automatic conversions were performed:
'_symmetry_cell_setting' value 'Monoclinic' changed to 'monoclinic'
according to '/home/saulius/struct/CIF-dictionaries/cif_core.dic'
dictionary named 'cif_core.dic' version 2.4.1 from 2010-06-29.

Automatic conversion script
Id: cif_fix_enum 1527 2010-12-29 10:47:43Z saulius 
;
_cod_original_sg_symbol_H-M P2(1)/c
_cod_database_code 1100701

loop_
_symmetry_equiv_pos_as_xyz
'x, y, z'
'-x, y+1/2, -z+1/2'
'-x, -y, -z'
'x, -y-1/2, z-1/2'

loop_
_atom_site_label
_atom_site_type_symbol
_atom_site_fract_x
_atom_site_fract_y
_atom_site_fract_z
_atom_site_U_iso_or_equiv
_atom_site_adp_type
_atom_site_occupancy
_atom_site_symmetry_multiplicity
_atom_site_calc_flag
_atom_site_refinement_flags
_atom_site_disorder_assembly
_atom_site_disorder_group
C1 C 0.725(3) 0.586(2) 0.145(3) 0.040(9) Uani 1 1 d U . .
H1 H 0.6731 0.6259 0.1457 0.048 Uiso 1 1 calc R . .
C2 C 0.823(3) 0.617(2) 0.150(2) 0.037(9) Uani 1 1 d U . .
H2 H 0.8339 0.6751 0.1447 0.044 Uiso 1 1 calc R . .
C3 C 0.900(3) 0.563(2) 0.164(2) 0.029(8) Uani 1 1 d U . .
H3 H 0.9688 0.5814 0.1736 0.035 Uiso 1 1 calc R . .
C4 C 0.879(2) 0.480(2) 0.163(2) 0.022(7) Uani 1 1 d U . .
H4 H 0.9328 0.4406 0.1691 0.027 Uiso 1 1 calc R . .
C5 C 0.778(3) 0.454(2) 0.154(2) 0.027(8) Uani 1 1 d U . .
C6 C 0.748(3) 0.360(2) 0.151(3) 0.043(10) Uani 1 1 d U . .
H6A H 0.8124 0.3268 0.1729 0.052 Uiso 1 1 calc R . .
H6B H 0.7116 0.3447 0.0816 0.052 Uiso 1 1 calc R . .
C7 C 0.742(3) 0.359(2) 0.353(2) 0.038(9) Uani 1 1 d U . .
H7A H 0.7095 0.3326 0.3984 0.046 Uiso 1 1 calc R . .
H7B H 0.8124 0.3341 0.3668 0.046 Uiso 1 1 calc R . .
C8 C 0.755(2) 0.4500(18) 0.376(2) 0.016(7) Uani 1 1 d U . .
C9 C 0.854(3) 0.487(2) 0.394(2) 0.037(9) Uani 1 1 d U . .
H9 H 0.9122 0.4539 0.3951 0.044 Uiso 1 1 calc R . .
C10 C 0.867(3) 0.571(2) 0.412(3) 0.047(10) Uani 1 1 d U . .
H10 H 0.9308 0.5991 0.4176 0.056 Uiso 1 1 calc R . .
C11 C 0.775(3) 0.615(2) 0.419(2) 0.037(9) Uani 1 1 d U . .
H11 H 0.7785 0.6716 0.4368 0.044 Uiso 1 1 calc R . .
C12 C 0.682(3) 0.570(2) 0.401(2) 0.035(9) Uani 1 1 d U . .
H12 H 0.6235 0.6009 0.4036 0.042 Uiso 1 1 calc R . .
C13 C 0.346(3) 0.571(2) 0.393(2) 0.036(9) Uani 1 1 d U . .
H13 H 0.4061 0.6040 0.4165 0.043 Uiso 1 1 calc R . .
C14 C 0.252(3) 0.606(2) 0.385(2) 0.033(9) Uani 1 1 d U . .
H14 H 0.2470 0.6632 0.3957 0.040 Uiso 1 1 calc R . .
C15 C 0.164(3) 0.556(2) 0.363(2) 0.039(9) Uani 1 1 d U . .
H15 H 0.0987 0.5793 0.3608 0.046 Uiso 1 1 calc R . .
C16 C 0.170(3) 0.475(2) 0.343(2) 0.036(9) Uani 1 1 d U . .
H16 H 0.1095 0.4422 0.3294 0.043 Uiso 1 1 calc R . .
C17 C 0.268(3) 0.437(2) 0.342(3) 0.043(10) Uani 1 1 d U . .
C18 C 0.281(2) 0.347(2) 0.317(2) 0.031(8) Uani 1 1 d U . .
H18A H 0.2130 0.3265 0.2747 0.037 Uiso 1 1 calc R . .
H18B H 0.2986 0.3145 0.3788 0.037 Uiso 1 1 calc R . .
C19 C 0.314(3) 0.356(2) 0.131(2) 0.037(9) Uani 1 1 d U . .
H19A H 0.3579 0.3398 0.0899 0.044 Uiso 1 1 calc R . .
H19B H 0.2472 0.3261 0.1047 0.044 Uiso 1 1 calc R . .
C20 C 0.290(3) 0.455(2) 0.115(3) 0.048(11) Uani 1 1 d U . .
C21 C 0.189(3) 0.484(2) 0.100(2) 0.034(9) Uani 1 1 d U . .
H21 H 0.1325 0.4469 0.0927 0.040 Uiso 1 1 calc R . .
C2A C 0.177(3) 0.564(3) 0.097(3) 0.054(11) Uani 1 1 d U . .
H22 H 0.1091 0.5847 0.0857 0.065 Uiso 1 1 calc R . .
C23 C 0.257(3) 0.621(2) 0.108(2) 0.038(9) Uani 1 1 d U . .
H23 H 0.2451 0.6792 0.1065 0.045 Uiso 1 1 calc R . .
C24 C 0.357(3) 0.587(2) 0.121(2) 0.040(9) Uani 1 1 d U . .
H24 H 0.4135 0.6232 0.1246 0.048 Uiso 1 1 calc R . .
N1 N 0.696(2) 0.5074(17) 0.1385(18) 0.028(7) Uani 1 1 d U . .
N2 N 0.666(2) 0.4887(18) 0.3786(19) 0.032(7) Uani 1 1 d U . .
N3 N 0.357(2) 0.491(2) 0.367(2) 0.047(9) Uani 1 1 d U . .
N4 N 0.374(2) 0.5044(17) 0.1275(19) 0.026(6) Uani 1 1 d U . .
S3 S 0.6649(8) 0.3307(6) 0.2252(7) 0.040(3) Uani 1 1 d . . .
S4 S 0.3773(7) 0.3199(6) 0.2557(7) 0.039(2) Uani 1 1 d . . .
Ag1 Ag 0.5146(2) 0.43279(19) 0.3525(2) 0.0409(10) Uani 1 1 d . . .
Ag2 Ag 0.5382(2) 0.4571(2) 0.1491(2) 0.0447(10) Uani 1 1 d . . .
O23 O 0.449(2) 0.2811(16) 0.5258(19) 0.056(8) Uani 1 1 d U . .
O22 O 0.506(2) 0.1592(17) 0.4982(17) 0.049(7) Uani 1 1 d U . .
O21 O 0.5743(18) 0.2684(15) 0.4606(18) 0.047(7) Uani 1 1 d U . .
N22 N 0.511(2) 0.2373(19) 0.4977(19) 0.031(7) Uani 1 1 d U . .
N11 N 0.004(2) 0.274(2) 0.071(2) 0.045(8) Uani 1 1 d U . .
O11 O 0.050(3) 0.298(2) 0.163(2) 0.092(11) Uani 1 1 d U . .
O12 O 0.049(2) 0.2955(16) 0.009(2) 0.058(8) Uani 1 1 d U . .
O13 O -0.074(2) 0.2260(17) 0.0530(19) 0.059(8) Uani 1 1 d U . .

loop_
_atom_site_aniso_label
_atom_site_aniso_U_11
_atom_site_aniso_U_22
_atom_site_aniso_U_33
_atom_site_aniso_U_23
_atom_site_aniso_U_13
_atom_site_aniso_U_12
C1 0.038(12) 0.043(13) 0.042(12) -0.002(9) 0.015(9) 0.003(9)
C2 0.036(12) 0.037(13) 0.036(12) -0.002(9) 0.007(9) -0.002(9)
C3 0.029(11) 0.027(12) 0.031(11) 0.001(8) 0.009(9) 0.000(9)
C4 0.019(10) 0.024(11) 0.025(11) -0.005(8) 0.010(8) -0.002(8)
C5 0.029(11) 0.024(12) 0.024(11) -0.004(8) 0.004(8) -0.003(9)
C6 0.042(13) 0.044(13) 0.046(13) 0.007(9) 0.017(9) -0.005(9)
C7 0.037(12) 0.039(13) 0.041(12) 0.006(9) 0.016(9) -0.001(9)
C8 0.019(10) 0.018(11) 0.013(9) -0.010(8) 0.008(8) -0.001(8)
C9 0.036(12) 0.039(13) 0.034(12) 0.004(9) 0.009(9) -0.002(9)
C10 0.048(13) 0.047(14) 0.044(13) 0.000(9) 0.013(9) 0.000(9)
C11 0.039(12) 0.032(12) 0.035(12) 0.004(9) 0.005(9) -0.003(9)
C12 0.040(12) 0.035(12) 0.031(11) 0.013(9) 0.010(9) 0.000(9)
C13 0.036(12) 0.031(12) 0.040(12) 0.000(9) 0.009(9) -0.002(9)
C14 0.036(12) 0.035(12) 0.032(11) -0.004(9) 0.014(9) 0.001(9)
C15 0.037(12) 0.038(13) 0.040(12) -0.002(9) 0.013(9) 0.002(9)
C16 0.031(12) 0.038(13) 0.039(12) -0.001(9) 0.009(9) -0.002(9)
C17 0.041(12) 0.048(13) 0.044(12) -0.002(9) 0.020(9) -0.004(9)
C18 0.031(11) 0.032(12) 0.027(11) 0.006(8) 0.006(9) -0.005(9)
C19 0.037(12) 0.036(13) 0.037(12) 0.006(9) 0.012(9) -0.004(9)
C20 0.045(13) 0.048(14) 0.052(13) 0.000(9) 0.014(9) -0.002(9)
C21 0.034(12) 0.036(12) 0.031(11) 0.006(9) 0.009(9) -0.005(9)
C2A 0.055(14) 0.053(14) 0.054(14) -0.003(9) 0.017(9) 0.004(9)
C23 0.039(12) 0.034(13) 0.038(12) -0.003(9) 0.009(9) 0.004(9)
C24 0.044(12) 0.037(13) 0.040(12) -0.002(9) 0.016(9) -0.003(9)
N1 0.029(10) 0.031(11) 0.023(10) 0.003(8) 0.007(8) -0.005(8)
N2 0.034(10) 0.034(11) 0.032(10) 0.000(8) 0.019(8) 0.003(8)
N3 0.043(11) 0.046(12) 0.050(12) -0.007(9) 0.012(9) 0.001(9)
N4 0.023(10) 0.026(10) 0.031(10) 0.010(8) 0.010(8) 0.000(8)
S3 0.045(6) 0.040(7) 0.040(6) 0.000(5) 0.018(5) -0.012(5)
S4 0.034(6) 0.040(7) 0.041(6) 0.004(5) 0.008(5) -0.004(5)
Ag1 0.0208(15) 0.063(2) 0.0423(17) -0.0061(16) 0.0144(13) 0.0034(15)
Ag2 0.0226(16) 0.066(2) 0.0431(18) -0.0112(16) 0.0072(13) 0.0058(15)
O23 0.057(14) 0.051(15) 0.066(14) -0.007(11) 0.026(12) 0.022(12)
O22 0.059(14) 0.058(15) 0.036(12) -0.002(11) 0.023(11) -0.006(12)
O21 0.047(13) 0.046(14) 0.058(14) -0.002(11) 0.030(11) -0.019(11)
N22 0.034(10) 0.027(11) 0.033(10) 0.004(8) 0.014(8) -0.003(8)
N11 0.044(11) 0.049(12) 0.041(11) -0.005(9) 0.014(9) 0.001(9)
O11 0.082(17) 0.114(19) 0.087(17) -0.014(14) 0.038(14) -0.014(14)
O12 0.053(14) 0.057(15) 0.065(14) 0.019(12) 0.018(12) -0.015(12)
O13 0.052(14) 0.059(15) 0.072(15) -0.015(12) 0.030(12) -0.018(12)

loop_
_atom_type_symbol
_atom_type_description
_atom_type_scat_dispersion_real
_atom_type_scat_dispersion_imag
_atom_type_scat_source
C C 0.0033 0.0016 'International Tables Vol C Tables 4.2.6.8 and 6.1.1.4'
H H 0.0000 0.0000 'International Tables Vol C Tables 4.2.6.8 and 6.1.1.4'
N N 0.0061 0.0033 'International Tables Vol C Tables 4.2.6.8 and 6.1.1.4'
O O 0.0106 0.0060 'International Tables Vol C Tables 4.2.6.8 and 6.1.1.4'
S S 0.1246 0.1234 'International Tables Vol C Tables 4.2.6.8 and 6.1.1.4'
Ag Ag -0.8971 1.1015 'International Tables Vol C Tables 4.2.6.8 and 6.1.1.4'

loop_
_geom_angle_atom_site_label_1
_geom_angle_atom_site_label_2
_geom_angle_atom_site_label_3
_geom_angle
_geom_angle_site_symmetry_1
_geom_angle_site_symmetry_3
_geom_angle_publ_flag
N1 C1 C2 127(3) . . ?
C3 C2 C1 117(4) . . ?
C2 C3 C4 120(3) . . ?
C3 C4 C5 119(3) . . ?
N1 C5 C4 123(3) . . ?
N1 C5 C6 114(3) . . ?
C4 C5 C6 123(3) . . ?
C5 C6 S3 116(2) . . ?
C8 C7 S3 116(2) . . ?
N2 C8 C9 126(3) . . ?
N2 C8 C7 115(3) . . ?
C9 C8 C7 119(3) . . ?
C10 C9 C8 121(3) . . ?
C9 C10 C11 115(4) . . ?
C12 C11 C10 119(3) . . ?
N2 C12 C11 128(3) . . ?
N3 C13 C14 123(3) . . ?
C13 C14 C15 120(4) . . ?
C16 C15 C14 120(3) . . ?
C15 C16 C17 122(3) . . ?
N3 C17 C16 116(3) . . ?
N3 C17 C18 119(3) . . ?
C16 C17 C18 125(3) . . ?
C17 C18 S4 120(2) . . ?
C20 C19 S4 117(2) . . ?
N4 C20 C21 125(4) . . ?
N4 C20 C19 116(3) . . ?
C21 C20 C19 119(3) . . ?
C2A C21 C20 116(4) . . ?
C21 C2A C23 125(4) . . ?
C2A C23 C24 115(4) . . ?
N4 C24 C23 122(3) . . ?
C1 N1 C5 113(3) . . ?
C1 N1 Ag2 126(2) . . ?
C5 N1 Ag2 119(2) . . ?
C12 N2 C8 112(3) . . ?
C12 N2 Ag1 121(2) . . ?
C8 N2 Ag1 127(2) . . ?
C13 N3 C17 119(3) . . ?
C13 N3 Ag1 125(2) . . ?
C17 N3 Ag1 116(2) . . ?
C24 N4 C20 117(3) . . ?
C24 N4 Ag2 119(2) . . ?
C20 N4 Ag2 124(2) . . ?
C6 S3 C7 104.4(16) . . ?
C6 S3 Ag2 89.9(12) . . ?
C7 S3 Ag2 108.1(12) . . ?
C19 S4 C18 101.9(16) . . ?
C19 S4 Ag1 109.3(12) . . ?
C18 S4 Ag1 94.3(11) . . ?
N2 Ag1 N3 130.0(11) . . ?
N2 Ag1 S4 147.7(7) . . ?
N3 Ag1 S4 79.5(8) . . ?
N2 Ag1 Ag2 74.7(7) . . ?
N3 Ag1 Ag2 113.2(7) . . ?
S4 Ag1 Ag2 81.7(2) . . ?
N4 Ag2 N1 138.4(10) . . ?
N4 Ag2 S3 142.0(7) . . ?
N1 Ag2 S3 78.9(7) . . ?
N4 Ag2 Ag1 77.6(6) . . ?
N1 Ag2 Ag1 118.5(6) . . ?
S3 Ag2 Ag1 76.0(2) . . ?
O21 N22 O23 122(3) . . ?
O21 N22 O22 117(3) . . ?
O23 N22 O22 121(3) . . ?
O13 N11 O12 125(3) . . ?
O13 N11 O11 120(3) . . ?
O12 N11 O11 115(3) . . ?

loop_
_geom_bond_atom_site_label_1
_geom_bond_atom_site_label_2
_geom_bond_distance
_geom_bond_site_symmetry_2
_geom_bond_publ_flag
C1 N1 1.30(4) . ?
C1 C2 1.37(4) . ?
C2 C3 1.31(4) . ?
C3 C4 1.34(4) . ?
C4 C5 1.37(4) . ?
C5 N1 1.35(4) . ?
C5 C6 1.53(4) . ?
C6 S3 1.80(3) . ?
C7 C8 1.48(4) . ?
C7 S3 1.82(3) . ?
C8 N2 1.33(4) . ?
C8 C9 1.39(4) . ?
C9 C10 1.36(5) . ?
C10 C11 1.43(5) . ?
C11 C12 1.37(4) . ?
C12 N2 1.33(4) . ?
C13 N3 1.33(4) . ?
C13 C14 1.33(4) . ?
C14 C15 1.36(4) . ?
C15 C16 1.31(4) . ?
C16 C17 1.43(5) . ?
C17 N3 1.41(4) . ?
C17 C18 1.50(5) . ?
C18 S4 1.79(3) . ?
C19 C20 1.60(5) . ?
C19 S4 1.79(3) . ?
C20 N4 1.33(4) . ?
C20 C21 1.37(5) . ?
C21 C2A 1.28(4) . ?
C2A C23 1.37(5) . ?
C23 C24 1.40(4) . ?
C24 N4 1.33(4) . ?
N1 Ag2 2.29(3) . ?
N2 Ag1 2.13(3) . ?
N3 Ag1 2.35(3) . ?
N4 Ag2 2.23(3) . ?
S3 Ag2 2.617(10) . ?
S4 Ag1 2.611(10) . ?
Ag1 Ag2 2.991(4) . ?
O23 N22 1.24(3) . ?
O22 N22 1.24(3) . ?
O21 N22 1.22(3) . ?
N11 O13 1.24(3) . ?
N11 O12 1.25(3) . ?
N11 O11 1.30(4) . ?
